data_1549775
loop_
_publ_author_name
'Kitano, Hiroyuki'
'Matsuoka, Wataru'
'Ito, Hideto'
'Itami, Kenichiro'

_publ_section_title
;
 Annulative \p-extension of indoles and pyrroles with diiodobiaryls by Pd
 catalysis: rapid synthesis of nitrogen-containing polycyclic aromatic
 compounds.
;
_journal_issue 38
_journal_name_full 'Chemical science'
_journal_page_first 7556
_journal_page_last 7561
_journal_paper_doi 10.1039/c8sc02802h
_journal_volume 9
_journal_year 2018
_chemical_absolute_configuration rm
_chemical_formula_sum 'C25 H15 N S2'
_chemical_formula_weight 393.50
_chemical_name_systematic 'compound 8'
_space_group_crystal_system orthorhombic
_space_group_IT_number 61
_space_group_name_Hall '-P 2ac 2ab'
_space_group_name_H-M_alt 'P b c a'
_symmetry_space_group_name_Hall '-P 2ac 2ab'
_symmetry_space_group_name_H-M 'P b c a'
_atom_sites_solution_hydrogens geom
_audit_creation_method SHELXL-2016/6
_audit_update_record
;
2018-06-09 deposited with the CCDC.
2018-08-02 downloaded from the CCDC.
;
_cell_angle_alpha 90
_cell_angle_beta 90
_cell_angle_gamma 90
_cell_formula_units_Z 16
_cell_length_a 18.7793(2)
_cell_length_b 7.45210(10)
_cell_length_c 50.3987(6)
_cell_measurement_reflns_used 6970
_cell_measurement_temperature 123
_cell_measurement_theta_max 25.4
_cell_measurement_theta_min 3.0
_cell_volume 7053.06(15)
_computing_cell_refinement
;
Rigaku CrystalClear-SM Expert 2.1 b29
;
_computing_data_collection
;
Rigaku CrystalClear-SM Expert 2.1 b29
;
_computing_data_reduction
;
Rigaku CrystalClear-SM Expert 2.1 b29
;
_computing_molecular_graphics 'Yadokari-XG 2009 (Wakita Nemoto et al., 2009)'
_computing_publication_material 'Yadokari-XG 2009 (Wakita,Nemoto et al., 2009)'
_computing_structure_refinement 'SHELXL-2016/6 (Sheldrick, 2016)'
_computing_structure_solution SIR97
_diffrn_ambient_temperature 123(2)
_diffrn_detector_area_resol_mean 5.8140
_diffrn_measured_fraction_theta_full 1.000
_diffrn_measured_fraction_theta_max 1.000
_diffrn_measurement_device_type
;
Rigaku CrystalClear-SM Expert 2.1 b29
;
_diffrn_measurement_method 'profile data from \w-scans'
_diffrn_radiation_monochromator Confocal
_diffrn_radiation_type MoK\a
_diffrn_radiation_wavelength 0.71073
_diffrn_reflns_av_R_equivalents 0.0227
_diffrn_reflns_av_unetI/netI 0.0104
_diffrn_reflns_Laue_measured_fraction_full 1.000
_diffrn_reflns_Laue_measured_fraction_max 1.000
_diffrn_reflns_limit_h_max 22
_diffrn_reflns_limit_h_min -22
_diffrn_reflns_limit_k_max 8
_diffrn_reflns_limit_k_min -8
_diffrn_reflns_limit_l_max 59
_diffrn_reflns_limit_l_min -59
_diffrn_reflns_number 68569
_diffrn_reflns_point_group_measured_fraction_full 1.000
_diffrn_reflns_point_group_measured_fraction_max 1.000
_diffrn_reflns_theta_full 24.999
_diffrn_reflns_theta_max 24.999
_diffrn_reflns_theta_min 1.946
_diffrn_source 'Rotating Anode'
_exptl_absorpt_coefficient_mu 0.313
_exptl_absorpt_correction_T_max 1.000
_exptl_absorpt_correction_T_min 0.836
_exptl_absorpt_correction_type multi-scan
_exptl_crystal_colour Yellow
_exptl_crystal_density_diffrn 1.482
_exptl_crystal_description Block
_exptl_crystal_F_000 3264
_exptl_crystal_recrystallization_method 'Re-crystallisation from solvent: CHCl3/pentane'
_exptl_crystal_size_max 0.250
_exptl_crystal_size_mid 0.100
_exptl_crystal_size_min 0.100
_refine_diff_density_max 0.418
_refine_diff_density_min -0.289
_refine_diff_density_rms 0.048
_refine_ls_extinction_method none
_refine_ls_goodness_of_fit_ref 1.278
_refine_ls_hydrogen_treatment constr
_refine_ls_matrix_type full
_refine_ls_number_parameters 507
_refine_ls_number_reflns 6212
_refine_ls_number_restraints 0
_refine_ls_restrained_S_all 1.278
_refine_ls_R_factor_all 0.0419
_refine_ls_R_factor_gt 0.0410
_refine_ls_shift/su_max 0.002
_refine_ls_shift/su_mean 0.000
_refine_ls_structure_factor_coef Fsqd
_refine_ls_weighting_details 'w=1/[\s^2^(Fo^2^)+(0.0168P)^2^+9.4354P] where P=(Fo^2^+2Fc^2^)/3'
_refine_ls_weighting_scheme calc
_refine_ls_wR_factor_gt 0.0917
_refine_ls_wR_factor_ref 0.0921
_reflns_Friedel_coverage 0.000
_reflns_number_gt 6072
_reflns_number_total 6212
_reflns_threshold_expression 'I > 2\s(I)'
_cod_data_source_file c8sc02802h2.cif
_cod_data_source_block 8
_cod_depositor_comments 'Adding full bibliography for 1549775--1549777.cif.'
_cod_database_code 1549775
_shelx_shelxl_version_number 2016/6
_shelx_space_group_comment
;
The symmetry employed for this shelxl refinement is uniquely defined
by the following loop, which should always be used as a source of
symmetry information in preference to the above space-group names.
They are only intended as comments.
;
_shelx_estimated_absorpt_t_min 0.926
_shelx_estimated_absorpt_t_max 0.969

loop_
_space_group_symop_operation_xyz
'x, y, z'
'-x+1/2, -y, z+1/2'
'x+1/2, -y+1/2, -z'
'-x, y+1/2, -z+1/2'
'-x, -y, -z'
'x-1/2, y, -z-1/2'
'-x-1/2, y-1/2, z'
'x, -y-1/2, z-1/2'

loop_
_atom_site_label
_atom_site_type_symbol
_atom_site_fract_x
_atom_site_fract_y
_atom_site_fract_z
_atom_site_U_iso_or_equiv
_atom_site_adp_type
_atom_site_occupancy
_atom_site_site_symmetry_order
_atom_site_calc_flag
_atom_site_refinement_flags_posn
_atom_site_refinement_flags_adp
S1 S 0.44884(3) -0.41351(8) 0.59025(2) 0.02639(14) Uani 1 1 d . .
C1 C 0.37803(13) -0.5102(3) 0.57329(5) 0.0252(5) Uani 1 1 d . .
C2 C 0.37613(14) -0.5404(3) 0.54611(5) 0.0314(6) Uani 1 1 d . .
H1 H 0.413795 -0.499936 0.535038 0.038 Uiso 1 1 calc R U
C3 C 0.31874(15) -0.6298(3) 0.53551(5) 0.0338(6) Uani 1 1 d . .
H2 H 0.316353 -0.649803 0.516915 0.041 Uiso 1 1 calc R U
C4 C 0.26424(14) -0.6912(3) 0.55179(5) 0.0304(6) Uani 1 1 d . .
H3 H 0.225348 -0.754861 0.544272 0.036 Uiso 1 1 calc R U
C5 C 0.26604(13) -0.6605(3) 0.57881(5) 0.0248(5) Uani 1 1 d . .
H4 H 0.228625 -0.704016 0.589737 0.030 Uiso 1 1 calc R U
C6 C 0.32251(12) -0.5658(3) 0.59015(4) 0.0225(5) Uani 1 1 d . .
C7 C 0.33823(12) -0.5240(3) 0.61773(4) 0.0196(5) Uani 1 1 d . .
C8 C 0.29928(11) -0.5425(3) 0.64164(4) 0.0187(5) Uani 1 1 d . .
N1 N 0.22671(9) -0.5680(3) 0.64471(4) 0.0201(4) Uani 1 1 d . .
C9 C 0.21190(12) -0.5683(3) 0.67162(4) 0.0205(5) Uani 1 1 d . .
C10 C 0.14507(12) -0.5755(3) 0.68327(5) 0.0250(5) Uani 1 1 d . .
H5 H 0.103175 -0.587493 0.672852 0.030 Uiso 1 1 calc R U
C11 C 0.14179(13) -0.5648(4) 0.71044(5) 0.0308(6) Uani 1 1 d . .
H6 H 0.097003 -0.573258 0.719115 0.037 Uiso 1 1 calc R U
C12 C 0.20326(13) -0.5415(4) 0.72538(5) 0.0318(6) Uani 1 1 d . .
H7 H 0.199642 -0.533355 0.744140 0.038 Uiso 1 1 calc R U
C13 C 0.26913(12) -0.5302(3) 0.71368(5) 0.0274(5) Uani 1 1 d . .
H8 H 0.310349 -0.511142 0.724237 0.033 Uiso 1 1 calc R U
C14 C 0.27519(11) -0.5468(3) 0.68609(4) 0.0205(5) Uani 1 1 d . .
C15 C 0.33175(11) -0.5296(3) 0.66680(4) 0.0196(5) Uani 1 1 d . .
C16 C 0.40494(12) -0.4822(3) 0.66843(4) 0.0209(5) Uani 1 1 d . .
C17 C 0.45295(11) -0.4645(3) 0.69081(5) 0.0220(5) Uani 1 1 d . .
C18 C 0.44712(12) -0.5272(3) 0.71687(5) 0.0261(5) Uani 1 1 d . .
H9 H 0.407083 -0.597103 0.721967 0.031 Uiso 1 1 calc R U
C19 C 0.49937(13) -0.4878(4) 0.73517(5) 0.0317(6) Uani 1 1 d . .
H10 H 0.494479 -0.528618 0.752930 0.038 Uiso 1 1 calc R U
C20 C 0.55910(13) -0.3891(3) 0.72798(5) 0.0323(6) Uani 1 1 d . .
H11 H 0.593465 -0.358352 0.741041 0.039 Uiso 1 1 calc R U
C21 C 0.56893(13) -0.3356(3) 0.70218(5) 0.0299(6) Uani 1 1 d . .
H12 H 0.610671 -0.272427 0.697053 0.036 Uiso 1 1 calc R U
C22 C 0.51631(12) -0.3761(3) 0.68375(5) 0.0242(5) Uani 1 1 d . .
S2 S 0.52116(3) -0.32983(8) 0.65002(2) 0.02490(14) Uani 1 1 d . .
C23 C 0.43820(12) -0.4278(3) 0.64505(5) 0.0214(5) Uani 1 1 d . .
C24 C 0.40688(12) -0.4536(3) 0.62038(4) 0.0214(5) Uani 1 1 d . .
C25 C 0.17178(12) -0.5112(3) 0.62612(4) 0.0224(5) Uani 1 1 d . .
H25 H 0.143178 -0.615241 0.620828 0.034 Uiso 1 1 calc R U
H26 H 0.194172 -0.458327 0.610392 0.034 Uiso 1 1 calc R U
H27 H 0.141036 -0.421898 0.634625 0.034 Uiso 1 1 calc R U
S3 S 0.53502(3) 0.16935(8) 0.64823(2) 0.02694(14) Uani 1 1 d . .
C26 C 0.60564(14) 0.1264(3) 0.66957(5) 0.0277(5) Uani 1 1 d . .
C27 C 0.60535(16) 0.1627(3) 0.69658(5) 0.0353(6) Uani 1 1 d . .
H13 H 0.566430 0.223783 0.704545 0.042 Uiso 1 1 calc R U
C28 C 0.66253(17) 0.1084(4) 0.71155(5) 0.0399(7) Uani 1 1 d . .
H14 H 0.664161 0.135878 0.729942 0.048 Uiso 1 1 calc R U
C29 C 0.71796(15) 0.0134(4) 0.69993(5) 0.0357(6) Uani 1 1 d . .
H15 H 0.755805 -0.029450 0.710709 0.043 Uiso 1 1 calc R U
C30 C 0.71907(14) -0.0197(3) 0.67302(5) 0.0297(5) Uani 1 1 d . .
H16 H 0.757498 -0.084741 0.665420 0.036 Uiso 1 1 calc R U
C31 C 0.66356(13) 0.0424(3) 0.65688(5) 0.0254(5) Uani 1 1 d . .
C32 C 0.65123(12) 0.0242(3) 0.62853(5) 0.0223(5) Uani 1 1 d . .
C33 C 0.69430(12) -0.0323(3) 0.60698(4) 0.0206(5) Uani 1 1 d . .
N2 N 0.76782(10) -0.0519(3) 0.60600(4) 0.0231(4) Uani 1 1 d . .
C34 C 0.78631(12) -0.0950(3) 0.58029(5) 0.0246(5) Uani 1 1 d . .
C35 C 0.85493(13) -0.1114(3) 0.57011(5) 0.0292(5) Uani 1 1 d . .
H17 H 0.895660 -0.102844 0.581216 0.035 Uiso 1 1 calc R U
C36 C 0.86113(13) -0.1402(3) 0.54340(5) 0.0334(6) Uani 1 1 d . .
H18 H 0.907112 -0.155305 0.535861 0.040 Uiso 1 1 calc R U
C37 C 0.80150(13) -0.1480(3) 0.52703(5) 0.0315(6) Uani 1 1 d . .
H19 H 0.807517 -0.165919 0.508499 0.038 Uiso 1 1 calc R U
C38 C 0.73377(13) -0.1300(3) 0.53732(5) 0.0277(5) Uani 1 1 d . .
H20 H 0.693494 -0.133057 0.525922 0.033 Uiso 1 1 calc R U
C39 C 0.72494(12) -0.1074(3) 0.56453(5) 0.0229(5) Uani 1 1 d . .
C40 C 0.66530(12) -0.0694(3) 0.58187(4) 0.0209(5) Uani 1 1 d . .
C41 C 0.59134(12) -0.0470(3) 0.57741(4) 0.0210(5) Uani 1 1 d . .
C42 C 0.54648(12) -0.0895(3) 0.55495(5) 0.0232(5) Uani 1 1 d . .
C43 C 0.55826(13) -0.2041(3) 0.53342(5) 0.0273(5) Uani 1 1 d . .
H21 H 0.602324 -0.265785 0.531818 0.033 Uiso 1 1 calc R U
C44 C 0.50618(14) -0.2278(4) 0.51455(5) 0.0329(6) Uani 1 1 d . .
H22 H 0.515004 -0.304298 0.499835 0.040 Uiso 1 1 calc R U
C45 C 0.44101(14) -0.1417(4) 0.51668(5) 0.0353(6) Uani 1 1 d . .
H23 H 0.406545 -0.155328 0.503034 0.042 Uiso 1 1 calc R U
C46 C 0.42583(13) -0.0367(3) 0.53839(5) 0.0307(6) Uani 1 1 d . .
H24 H 0.380517 0.018560 0.540279 0.037 Uiso 1 1 calc R U
C47 C 0.47829(12) -0.0133(3) 0.55747(5) 0.0255(5) Uani 1 1 d . .
S4 S 0.46666(3) 0.09751(8) 0.58741(2) 0.02617(14) Uani 1 1 d . .
C48 C 0.55274(12) 0.0413(3) 0.59707(4) 0.0215(5) Uani 1 1 d . .
C49 C 0.58171(12) 0.0753(3) 0.62202(5) 0.0230(5) Uani 1 1 d . .
C50 C 0.81998(13) 0.0281(3) 0.62382(5) 0.0285(5) Uani 1 1 d . .
H28 H 0.842695 -0.066361 0.634373 0.043 Uiso 1 1 calc R U
H29 H 0.796111 0.113247 0.635672 0.043 Uiso 1 1 calc R U
H30 H 0.856224 0.091241 0.613402 0.043 Uiso 1 1 calc R U

loop_
_atom_site_aniso_label
_atom_site_aniso_U_11
_atom_site_aniso_U_22
_atom_site_aniso_U_33
_atom_site_aniso_U_23
_atom_site_aniso_U_13
_atom_site_aniso_U_12
S1 0.0292(3) 0.0217(3) 0.0283(3) 0.0027(2) 0.0104(2) -0.0025(2)
C1 0.0331(13) 0.0154(11) 0.0271(12) 0.0032(10) 0.0047(10) 0.0026(10)
C2 0.0452(15) 0.0235(13) 0.0257(12) 0.0041(10) 0.0102(11) 0.0034(12)
C3 0.0547(17) 0.0238(13) 0.0228(12) -0.0006(10) 0.0024(12) 0.0052(12)
C4 0.0417(15) 0.0223(12) 0.0273(12) -0.0008(10) -0.0030(11) 0.0025(11)
C5 0.0320(13) 0.0171(11) 0.0255(11) 0.0019(9) 0.0008(10) 0.0013(10)
C6 0.0302(12) 0.0143(11) 0.0229(11) 0.0041(9) 0.0033(9) 0.0044(10)
C7 0.0225(11) 0.0129(10) 0.0234(11) 0.0021(9) 0.0017(9) 0.0028(9)
C8 0.0186(10) 0.0135(10) 0.0241(11) 0.0021(9) 0.0024(9) -0.0010(9)
N1 0.0178(9) 0.0209(10) 0.0215(9) 0.0010(8) 0.0002(7) -0.0027(8)
C9 0.0208(11) 0.0185(11) 0.0223(11) 0.0002(9) 0.0024(9) -0.0024(9)
C10 0.0204(11) 0.0261(12) 0.0286(12) -0.0016(10) 0.0008(9) -0.0041(10)
C11 0.0223(12) 0.0396(15) 0.0306(13) -0.0042(11) 0.0074(10) -0.0036(11)
C12 0.0304(13) 0.0437(16) 0.0213(12) -0.0030(11) 0.0032(10) -0.0012(12)
C13 0.0235(12) 0.0341(14) 0.0246(12) -0.0013(10) -0.0018(9) -0.0017(11)
C14 0.0198(11) 0.0178(11) 0.0239(11) 0.0016(9) 0.0020(9) -0.0005(9)
C15 0.0194(11) 0.0164(11) 0.0230(11) 0.0025(9) 0.0010(9) 0.0010(9)
C16 0.0197(11) 0.0160(11) 0.0270(12) 0.0002(9) 0.0013(9) 0.0018(9)
C17 0.0183(11) 0.0161(11) 0.0315(12) -0.0023(9) 0.0001(9) 0.0029(9)
C18 0.0207(11) 0.0269(13) 0.0308(13) 0.0015(10) -0.0011(10) 0.0015(10)
C19 0.0275(13) 0.0366(14) 0.0310(13) -0.0005(11) -0.0047(10) 0.0068(11)
C20 0.0275(13) 0.0291(14) 0.0403(14) -0.0057(11) -0.0110(11) 0.0039(11)
C21 0.0205(12) 0.0248(13) 0.0443(15) -0.0043(11) -0.0033(11) -0.0013(10)
C22 0.0208(11) 0.0173(11) 0.0343(13) -0.0006(10) 0.0005(10) 0.0021(9)
S2 0.0190(3) 0.0202(3) 0.0354(3) 0.0003(2) 0.0043(2) -0.0029(2)
C23 0.0184(11) 0.0144(11) 0.0315(12) 0.0016(9) 0.0025(9) 0.0004(9)
C24 0.0252(12) 0.0138(11) 0.0253(11) 0.0030(9) 0.0067(9) 0.0020(9)
C25 0.0212(11) 0.0218(12) 0.0243(11) 0.0029(9) -0.0021(9) 0.0009(9)
S3 0.0301(3) 0.0203(3) 0.0303(3) -0.0003(2) 0.0086(2) 0.0041(2)
C26 0.0365(14) 0.0159(11) 0.0307(13) 0.0012(10) 0.0046(11) -0.0020(10)
C27 0.0508(16) 0.0245(13) 0.0306(13) -0.0030(11) 0.0086(12) -0.0018(12)
C28 0.0638(19) 0.0301(14) 0.0259(13) -0.0034(11) -0.0012(13) -0.0062(14)
C29 0.0484(16) 0.0270(13) 0.0317(13) 0.0008(11) -0.0086(12) -0.0053(12)
C30 0.0353(13) 0.0217(12) 0.0321(13) 0.0008(10) -0.0019(11) -0.0020(11)
C31 0.0331(13) 0.0139(11) 0.0291(12) -0.0001(9) 0.0032(10) -0.0044(10)
C32 0.0261(12) 0.0126(10) 0.0283(12) 0.0028(9) 0.0023(10) -0.0001(9)
C33 0.0218(11) 0.0118(10) 0.0280(12) 0.0029(9) 0.0018(9) 0.0019(9)
N2 0.0210(10) 0.0191(10) 0.0292(10) 0.0016(8) -0.0010(8) 0.0012(8)
C34 0.0246(12) 0.0155(11) 0.0337(13) 0.0051(10) 0.0030(10) 0.0018(9)
C35 0.0262(12) 0.0202(12) 0.0412(14) 0.0044(11) 0.0038(11) 0.0026(10)
C36 0.0263(13) 0.0279(14) 0.0461(16) 0.0031(12) 0.0098(11) 0.0028(11)
C37 0.0333(13) 0.0302(14) 0.0310(13) 0.0038(11) 0.0091(11) 0.0012(11)
C38 0.0292(13) 0.0234(12) 0.0305(12) 0.0016(10) 0.0045(10) -0.0018(10)
C39 0.0255(11) 0.0145(11) 0.0287(12) 0.0027(9) 0.0068(9) 0.0012(9)
C40 0.0222(11) 0.0148(11) 0.0258(11) 0.0031(9) 0.0044(9) -0.0001(9)
C41 0.0232(11) 0.0145(11) 0.0253(11) 0.0058(9) 0.0033(9) -0.0018(9)
C42 0.0234(11) 0.0187(11) 0.0276(12) 0.0084(10) 0.0032(9) -0.0035(9)
C43 0.0294(13) 0.0238(12) 0.0287(12) 0.0053(10) 0.0036(10) -0.0050(10)
C44 0.0393(14) 0.0285(13) 0.0310(13) 0.0013(11) 0.0008(11) -0.0099(12)
C45 0.0371(14) 0.0322(14) 0.0367(14) 0.0085(12) -0.0099(12) -0.0134(12)
C46 0.0249(12) 0.0282(13) 0.0391(14) 0.0115(11) -0.0032(11) -0.0053(11)
C47 0.0251(12) 0.0194(12) 0.0319(13) 0.0085(10) 0.0016(10) -0.0030(10)
S4 0.0200(3) 0.0239(3) 0.0346(3) 0.0046(3) 0.0034(2) 0.0029(2)
C48 0.0196(11) 0.0161(11) 0.0289(12) 0.0065(9) 0.0044(9) 0.0014(9)
C49 0.0250(12) 0.0153(11) 0.0287(12) 0.0025(9) 0.0063(10) 0.0014(9)
C50 0.0254(12) 0.0251(13) 0.0350(13) 0.0052(11) -0.0061(10) -0.0010(10)

loop_
_atom_type_symbol
_atom_type_description
_atom_type_scat_dispersion_real
_atom_type_scat_dispersion_imag
_atom_type_scat_source
C C 0.0033 0.0016 'International Tables Vol C Tables 4.2.6.8 and 6.1.1.4'
H H 0.0000 0.0000 'International Tables Vol C Tables 4.2.6.8 and 6.1.1.4'
N N 0.0061 0.0033 'International Tables Vol C Tables 4.2.6.8 and 6.1.1.4'
S S 0.1246 0.1234 'International Tables Vol C Tables 4.2.6.8 and 6.1.1.4'

loop_
_geom_angle_atom_site_label_1
_geom_angle_atom_site_label_2
_geom_angle_atom_site_label_3
_geom_angle
C24 S1 C1 90.65(11)
C2 C1 C6 121.9(2)
C2 C1 S1 124.9(2)
C6 C1 S1 113.09(18)
C3 C2 C1 118.8(2)
C3 C2 H1 120.6
C1 C2 H1 120.6
C2 C3 C4 120.5(2)
C2 C3 H2 119.8
C4 C3 H2 119.8
C5 C4 C3 120.7(2)
C5 C4 H3 119.7
C3 C4 H3 119.7
C4 C5 C6 120.4(2)
C4 C5 H4 119.8
C6 C5 H4 119.8
C5 C6 C1 117.7(2)
C5 C6 C7 130.8(2)
C1 C6 C7 111.3(2)
C24 C7 C8 115.5(2)
C24 C7 C6 111.02(19)
C8 C7 C6 133.4(2)
N1 C8 C15 109.56(19)
N1 C8 C7 128.1(2)
C15 C8 C7 122.3(2)
C9 N1 C8 107.88(18)
C9 N1 C25 119.23(18)
C8 N1 C25 125.83(18)
N1 C9 C10 126.6(2)
N1 C9 C14 109.82(19)
C10 C9 C14 123.4(2)
C11 C10 C9 117.4(2)
C11 C10 H5 121.3
C9 C10 H5 121.3
C10 C11 C12 120.7(2)
C10 C11 H6 119.7
C12 C11 H6 119.7
C13 C12 C11 121.6(2)
C13 C12 H7 119.2
C11 C12 H7 119.2
C12 C13 C14 119.6(2)
C12 C13 H8 120.2
C14 C13 H8 120.2
C13 C14 C9 117.2(2)
C13 C14 C15 136.0(2)
C9 C14 C15 106.41(19)
C8 C15 C16 119.2(2)
C8 C15 C14 106.32(19)
C16 C15 C14 133.9(2)
C23 C16 C15 117.2(2)
C23 C16 C17 110.65(19)
C15 C16 C17 132.0(2)
C18 C17 C22 117.4(2)
C18 C17 C16 130.7(2)
C22 C17 C16 111.8(2)
C19 C18 C17 120.1(2)
C19 C18 H9 120.0
C17 C18 H9 120.0
C18 C19 C20 120.9(2)
C18 C19 H10 119.6
C20 C19 H10 119.6
C21 C20 C19 120.6(2)
C21 C20 H11 119.7
C19 C20 H11 119.7
C20 C21 C22 118.3(2)
C20 C21 H12 120.8
C22 C21 H12 120.8
C21 C22 C17 122.3(2)
C21 C22 S2 125.02(19)
C17 C22 S2 112.66(17)
C22 S2 C23 90.62(11)
C24 C23 C16 121.8(2)
C24 C23 S2 124.53(17)
C16 C23 S2 113.67(17)
C23 C24 C7 121.9(2)
C23 C24 S1 124.52(17)
C7 C24 S1 113.54(17)
N1 C25 H25 109.5
N1 C25 H26 109.5
H25 C25 H26 109.5
N1 C25 H27 109.5
H25 C25 H27 109.5
H26 C25 H27 109.5
C49 S3 C26 90.64(11)
C27 C26 C31 122.3(2)
C27 C26 S3 124.6(2)
C31 C26 S3 112.97(18)
C28 C27 C26 118.6(3)
C28 C27 H13 120.7
C26 C27 H13 120.7
C27 C28 C29 120.3(2)
C27 C28 H14 119.8
C29 C28 H14 119.8
C30 C29 C28 121.2(3)
C30 C29 H15 119.4
C28 C29 H15 119.4
C29 C30 C31 120.1(2)
C29 C30 H16 120.0
C31 C30 H16 120.0
C30 C31 C26 117.2(2)
C30 C31 C32 131.2(2)
C26 C31 C32 111.4(2)
C49 C32 C33 115.7(2)
C49 C32 C31 110.7(2)
C33 C32 C31 133.6(2)
N2 C33 C40 109.42(19)
N2 C33 C32 128.7(2)
C40 C33 C32 121.8(2)
C34 N2 C33 107.94(19)
C34 N2 C50 120.34(19)
C33 N2 C50 127.1(2)
N2 C34 C35 126.8(2)
N2 C34 C39 109.9(2)
C35 C34 C39 123.1(2)
C36 C35 C34 117.1(2)
C36 C35 H17 121.5
C34 C35 H17 121.5
C35 C36 C37 121.4(2)
C35 C36 H18 119.3
C37 C36 H18 119.3
C38 C37 C36 121.0(2)
C38 C37 H19 119.5
C36 C37 H19 119.5
C37 C38 C39 119.5(2)
C37 C38 H20 120.3
C39 C38 H20 120.3
C38 C39 C34 117.9(2)
C38 C39 C40 135.3(2)
C34 C39 C40 106.3(2)
C33 C40 C41 120.0(2)
C33 C40 C39 106.38(19)
C41 C40 C39 133.3(2)
C48 C41 C40 117.0(2)
C48 C41 C42 110.9(2)
C40 C41 C42 132.0(2)
C43 C42 C47 117.4(2)
C43 C42 C41 130.5(2)
C47 C42 C41 111.8(2)
C44 C43 C42 120.2(2)
C44 C43 H21 119.9
C42 C43 H21 119.9
C43 C44 C45 121.0(2)
C43 C44 H22 119.5
C45 C44 H22 119.5
C46 C45 C44 120.6(2)
C46 C45 H23 119.7
C44 C45 H23 119.7
C45 C46 C47 118.4(2)
C45 C46 H24 120.8
C47 C46 H24 120.8
C46 C47 C42 122.2(2)
C46 C47 S4 125.00(19)
C42 C47 S4 112.66(18)
C47 S4 C48 90.67(11)
C41 C48 C49 121.6(2)
C41 C48 S4 113.49(17)
C49 C48 S4 124.85(17)
C48 C49 C32 121.8(2)
C48 C49 S3 124.31(18)
C32 C49 S3 113.79(18)
N2 C50 H28 109.5
N2 C50 H29 109.5
H28 C50 H29 109.5
N2 C50 H30 109.5
H28 C50 H30 109.5
H29 C50 H30 109.5

loop_
_geom_bond_atom_site_label_1
_geom_bond_atom_site_label_2
_geom_bond_distance
S1 C24 1.737(2)
S1 C1 1.737(3)
C1 C2 1.389(3)
C1 C6 1.407(3)
C2 C3 1.375(4)
C2 H1 0.9500
C3 C4 1.389(4)
C3 H2 0.9500
C4 C5 1.381(3)
C4 H3 0.9500
C5 C6 1.396(3)
C5 H4 0.9500
C6 C7 1.455(3)
C7 C24 1.398(3)
C7 C8 1.417(3)
C8 N1 1.385(3)
C8 C15 1.410(3)
N1 C9 1.384(3)
N1 C25 1.456(3)
C9 C10 1.387(3)
C9 C14 1.404(3)
C10 C11 1.373(3)
C10 H5 0.9500
C11 C12 1.389(3)
C11 H6 0.9500
C12 C13 1.373(3)
C12 H7 0.9500
C13 C14 1.400(3)
C13 H8 0.9500
C14 C15 1.446(3)
C15 C16 1.422(3)
C16 C23 1.394(3)
C16 C17 1.450(3)
C17 C18 1.398(3)
C17 C22 1.406(3)
C18 C19 1.378(3)
C18 H9 0.9500
C19 C20 1.389(4)
C19 H10 0.9500
C20 C21 1.372(4)
C20 H11 0.9500
C21 C22 1.389(3)
C21 H12 0.9500
C22 S2 1.737(2)
S2 C23 1.739(2)
C23 C24 1.389(3)
C25 H25 0.9800
C25 H26 0.9800
C25 H27 0.9800
S3 C49 1.733(2)
S3 C26 1.737(3)
C26 C27 1.388(3)
C26 C31 1.409(3)
C27 C28 1.373(4)
C27 H13 0.9500
C28 C29 1.388(4)
C28 H14 0.9500
C29 C30 1.378(4)
C29 H15 0.9500
C30 C31 1.401(3)
C30 H16 0.9500
C31 C32 1.454(3)
C32 C49 1.399(3)
C32 C33 1.418(3)
C33 N2 1.389(3)
C33 C40 1.405(3)
N2 C34 1.379(3)
N2 C50 1.457(3)
C34 C35 1.393(3)
C34 C39 1.403(3)
C35 C36 1.368(4)
C35 H17 0.9500
C36 C37 1.392(4)
C36 H18 0.9500
C37 C38 1.380(3)
C37 H19 0.9500
C38 C39 1.391(3)
C38 H20 0.9500
C39 C40 1.448(3)
C40 C41 1.417(3)
C41 C48 1.393(3)
C41 C42 1.446(3)
C42 C43 1.399(3)
C42 C47 1.407(3)
C43 C44 1.375(3)
C43 H21 0.9500
C44 C45 1.386(4)
C44 H22 0.9500
C45 C46 1.375(4)
C45 H23 0.9500
C46 C47 1.388(3)
C46 H24 0.9500
C47 S4 1.734(3)
S4 C48 1.739(2)
C48 C49 1.394(3)
C50 H28 0.9800
C50 H29 0.9800
C50 H30 0.9800

loop_
_geom_torsion_atom_site_label_1
_geom_torsion_atom_site_label_2
_geom_torsion_atom_site_label_3
_geom_torsion_atom_site_label_4
_geom_torsion
C24 S1 C1 C2 -174.6(2)
C24 S1 C1 C6 2.17(18)
C6 C1 C2 C3 -1.1(4)
S1 C1 C2 C3 175.40(19)
C1 C2 C3 C4 -1.0(4)
C2 C3 C4 C5 1.3(4)
C3 C4 C5 C6 0.5(4)
C4 C5 C6 C1 -2.5(3)
C4 C5 C6 C7 -176.7(2)
C2 C1 C6 C5 2.8(3)
S1 C1 C6 C5 -174.08(17)
C2 C1 C6 C7 178.1(2)
S1 C1 C6 C7 1.2(2)
C5 C6 C7 C24 169.5(2)
C1 C6 C7 C24 -5.0(3)
C5 C6 C7 C8 -9.5(4)
C1 C6 C7 C8 176.0(2)
C24 C7 C8 N1 163.9(2)
C6 C7 C8 N1 -17.2(4)
C24 C7 C8 C15 -13.5(3)
C6 C7 C8 C15 165.4(2)
C15 C8 N1 C9 1.1(2)
C7 C8 N1 C9 -176.6(2)
C15 C8 N1 C25 151.1(2)
C7 C8 N1 C25 -26.6(4)
C8 N1 C9 C10 174.4(2)
C25 N1 C9 C10 22.2(3)
C8 N1 C9 C14 -1.3(3)
C25 N1 C9 C14 -153.6(2)
N1 C9 C10 C11 -176.6(2)
C14 C9 C10 C11 -1.4(4)
C9 C10 C11 C12 2.1(4)
C10 C11 C12 C13 -0.6(4)
C11 C12 C13 C14 -1.7(4)
C12 C13 C14 C9 2.2(4)
C12 C13 C14 C15 174.3(3)
N1 C9 C14 C13 175.2(2)
C10 C9 C14 C13 -0.7(3)
N1 C9 C14 C15 1.0(3)
C10 C9 C14 C15 -175.0(2)
N1 C8 C15 C16 -172.71(19)
C7 C8 C15 C16 5.2(3)
N1 C8 C15 C14 -0.5(2)
C7 C8 C15 C14 177.3(2)
C13 C14 C15 C8 -172.9(3)
C9 C14 C15 C8 -0.2(2)
C13 C14 C15 C16 -2.4(5)
C9 C14 C15 C16 170.2(2)
C8 C15 C16 C23 8.3(3)
C14 C15 C16 C23 -161.3(2)
C8 C15 C16 C17 -177.6(2)
C14 C15 C16 C17 12.9(4)
C23 C16 C17 C18 -168.9(2)
C15 C16 C17 C18 16.7(4)
C23 C16 C17 C22 7.8(3)
C15 C16 C17 C22 -166.6(2)
C22 C17 C18 C19 5.7(3)
C16 C17 C18 C19 -177.7(2)
C17 C18 C19 C20 -1.4(4)
C18 C19 C20 C21 -3.0(4)
C19 C20 C21 C22 2.7(4)
C20 C21 C22 C17 2.0(4)
C20 C21 C22 S2 -176.56(19)
C18 C17 C22 C21 -6.1(3)
C16 C17 C22 C21 176.7(2)
C18 C17 C22 S2 172.57(17)
C16 C17 C22 S2 -4.6(2)
C21 C22 S2 C23 178.9(2)
C17 C22 S2 C23 0.20(18)
C15 C16 C23 C24 -13.2(3)
C17 C16 C23 C24 171.4(2)
C15 C16 C23 S2 167.59(16)
C17 C16 C23 S2 -7.8(2)
C22 S2 C23 C24 -174.7(2)
C22 S2 C23 C16 4.47(18)
C16 C23 C24 C7 4.6(3)
S2 C23 C24 C7 -176.31(17)
C16 C23 C24 S1 -172.29(18)
S2 C23 C24 S1 6.8(3)
C8 C7 C24 C23 8.7(3)
C6 C7 C24 C23 -170.4(2)
C8 C7 C24 S1 -174.08(16)
C6 C7 C24 S1 6.8(2)
C1 S1 C24 C23 171.9(2)
C1 S1 C24 C7 -5.21(18)
C49 S3 C26 C27 -177.3(2)
C49 S3 C26 C31 0.10(19)
C31 C26 C27 C28 -2.5(4)
S3 C26 C27 C28 174.7(2)
C26 C27 C28 C29 -2.4(4)
C27 C28 C29 C30 3.7(4)
C28 C29 C30 C31 -0.1(4)
C29 C30 C31 C26 -4.5(4)
C29 C30 C31 C32 -179.0(2)
C27 C26 C31 C30 5.9(4)
S3 C26 C31 C30 -171.56(18)
C27 C26 C31 C32 -178.5(2)
S3 C26 C31 C32 4.0(3)
C30 C31 C32 C49 167.6(2)
C26 C31 C32 C49 -7.2(3)
C30 C31 C32 C33 -12.7(4)
C26 C31 C32 C33 172.5(2)
C49 C32 C33 N2 164.2(2)
C31 C32 C33 N2 -15.5(4)
C49 C32 C33 C40 -12.4(3)
C31 C32 C33 C40 167.9(2)
C40 C33 N2 C34 2.1(3)
C32 C33 N2 C34 -174.9(2)
C40 C33 N2 C50 157.7(2)
C32 C33 N2 C50 -19.3(4)
C33 N2 C34 C35 174.1(2)
C50 N2 C34 C35 16.5(4)
C33 N2 C34 C39 -1.2(3)
C50 N2 C34 C39 -158.8(2)
N2 C34 C35 C36 -174.5(2)
C39 C34 C35 C36 0.2(4)
C34 C35 C36 C37 1.7(4)
C35 C36 C37 C38 -1.2(4)
C36 C37 C38 C39 -1.3(4)
C37 C38 C39 C34 3.1(3)
C37 C38 C39 C40 173.5(3)
N2 C34 C39 C38 172.9(2)
C35 C34 C39 C38 -2.6(4)
N2 C34 C39 C40 -0.1(3)
C35 C34 C39 C40 -175.6(2)
N2 C33 C40 C41 -175.9(2)
C32 C33 C40 C41 1.4(3)
N2 C33 C40 C39 -2.1(2)
C32 C33 C40 C39 175.1(2)
C38 C39 C40 C33 -169.9(3)
C34 C39 C40 C33 1.3(2)
C38 C39 C40 C41 2.7(5)
C34 C39 C40 C41 173.9(2)
C33 C40 C41 C48 10.9(3)
C39 C40 C41 C48 -160.9(2)
C33 C40 C41 C42 -173.5(2)
C39 C40 C41 C42 14.7(4)
C48 C41 C42 C43 -166.5(2)
C40 C41 C42 C43 17.7(4)
C48 C41 C42 C47 6.8(3)
C40 C41 C42 C47 -169.0(2)
C47 C42 C43 C44 5.1(3)
C41 C42 C43 C44 178.0(2)
C42 C43 C44 C45 -1.1(4)
C43 C44 C45 C46 -2.9(4)
C44 C45 C46 C47 2.6(4)
C45 C46 C47 C42 1.6(4)
C45 C46 C47 S4 -174.09(19)
C43 C42 C47 C46 -5.4(3)
C41 C42 C47 C46 -179.6(2)
C43 C42 C47 S4 170.77(17)
C41 C42 C47 S4 -3.4(2)
C46 C47 S4 C48 175.5(2)
C42 C47 S4 C48 -0.52(18)
C40 C41 C48 C49 -12.1(3)
C42 C41 C48 C49 171.4(2)
C40 C41 C48 S4 169.25(16)
C42 C41 C48 S4 -7.2(2)
C47 S4 C48 C41 4.56(18)
C47 S4 C48 C49 -174.1(2)
C41 C48 C49 C32 0.7(3)
S4 C48 C49 C32 179.19(18)
C41 C48 C49 S3 -175.06(17)
S4 C48 C49 S3 3.5(3)
C33 C32 C49 C48 11.5(3)
C31 C32 C49 C48 -168.7(2)
C33 C32 C49 S3 -172.37(16)
C31 C32 C49 S3 7.4(2)
C26 S3 C49 C48 171.6(2)
C26 S3 C49 C32 -4.42(19)
